data_1566079
loop_
_publ_author_name
'Zhang, Shuaizhong'
'Zhang, Jinquan'
'Zou, Hongbin'

_publ_section_title
;
 C(sp3)--H oxygenation via alkoxypalladium(ii) species: an update for the
 mechanism
;
_journal_issue 5
_journal_name_full 'Chemical Science'
_journal_page_first 1298
_journal_page_last 1306
_journal_paper_doi 10.1039/D1SC06907A
_journal_volume 13
_journal_year 2022
_chemical_formula_moiety '2(C26 H30 N6 O4 Pd2), 2.5(C H2 Cl2)'
_chemical_formula_sum 'C54.5 H65 Cl5 N12 O8 Pd4'
_chemical_formula_weight 1619.03
_chemical_name_systematic 'dimer 5,6-membered palladacycle'
_space_group_crystal_system monoclinic
_space_group_IT_number 15
_space_group_name_Hall '-C 2yc'
_space_group_name_H-M_alt 'C 1 2/c 1'
_atom_sites_solution_hydrogens geom
_atom_sites_solution_primary dual
_audit_creation_date 2021-01-13
_audit_creation_method
;
Olex2 1.2
(compiled 2018.05.29 svn.r3508 for OlexSys, GUI svn.r5506)
;
_audit_update_record
;
2021-01-26 deposited with the CCDC.	2022-01-13 downloaded from the CCDC.
;
_cell_angle_alpha 90
_cell_angle_beta 96.411(6)
_cell_angle_gamma 90
_cell_formula_units_Z 8
_cell_length_a 39.352(5)
_cell_length_b 14.1869(16)
_cell_length_c 22.175(2)
_cell_measurement_reflns_used 9906
_cell_measurement_temperature 170(2)
_cell_measurement_theta_max 27.10
_cell_measurement_theta_min 2.63
_cell_volume 12303(2)
_computing_cell_refinement 'SAINT V8.40B (Bruker Nano, Inc., 2019)'
_computing_data_collection 'Bruker Instrument Service vV6.2.14'
_computing_data_reduction 'SAINT V8.40B (Bruker Nano, Inc., 2019)'
_computing_molecular_graphics 'Olex2 (Dolomanov et al., 2009)'
_computing_publication_material 'Olex2 (Dolomanov et al., 2009)'
_computing_structure_refinement 'ShelXL (Sheldrick, 2015)'
_computing_structure_solution 'ShelXT (Sheldrick, 2015)'
_diffrn_ambient_temperature 170.0
_diffrn_measured_fraction_theta_full 0.999
_diffrn_measured_fraction_theta_max 0.996
_diffrn_measurement_device_type 'zju Bruker D8 Venture Ims3.0'
_diffrn_measurement_method '\f and \w scans'
_diffrn_radiation_type MoK\a
_diffrn_radiation_wavelength 0.71073
_diffrn_reflns_av_R_equivalents 0.0330
_diffrn_reflns_av_unetI/netI 0.0184
_diffrn_reflns_Laue_measured_fraction_full 0.999
_diffrn_reflns_Laue_measured_fraction_max 0.996
_diffrn_reflns_limit_h_max 49
_diffrn_reflns_limit_h_min -50
_diffrn_reflns_limit_k_max 17
_diffrn_reflns_limit_k_min -18
_diffrn_reflns_limit_l_max 28
_diffrn_reflns_limit_l_min -28
_diffrn_reflns_number 100301
_diffrn_reflns_point_group_measured_fraction_full 0.999
_diffrn_reflns_point_group_measured_fraction_max 0.996
_diffrn_reflns_theta_full 25.242
_diffrn_reflns_theta_max 27.064
_diffrn_reflns_theta_min 2.018
_diffrn_standards_number 0
_exptl_absorpt_coefficient_mu 1.430
_exptl_absorpt_correction_T_max 0.7455
_exptl_absorpt_correction_T_min 0.6601
_exptl_absorpt_correction_type multi-scan
_exptl_absorpt_process_details
;
SADABS-2016/2 (Bruker,2016/2) was used for absorption correction.
wR2(int) was 0.1578 before and 0.0472 after correction.
The Ratio of minimum to maximum transmission is 0.8854.
The \l/2 correction factor is Not present.
;
_exptl_crystal_colour yellow
_exptl_crystal_colour_primary yellow
_exptl_crystal_density_diffrn 1.748
_exptl_crystal_description block
_exptl_crystal_F_000 6472
_exptl_crystal_size_max 0.38
_exptl_crystal_size_mid 0.26
_exptl_crystal_size_min 0.23
_refine_diff_density_max 1.092
_refine_diff_density_min -0.989
_refine_diff_density_rms 0.075
_refine_ls_extinction_method none
_refine_ls_goodness_of_fit_ref 1.031
_refine_ls_hydrogen_treatment constr
_refine_ls_matrix_type full
_refine_ls_number_parameters 789
_refine_ls_number_reflns 13447
_refine_ls_number_restraints 0
_refine_ls_restrained_S_all 1.031
_refine_ls_R_factor_all 0.0290
_refine_ls_R_factor_gt 0.0242
_refine_ls_shift/su_max 0.006
_refine_ls_shift/su_mean 0.000
_refine_ls_structure_factor_coef Fsqd
_refine_ls_weighting_details 'w=1/[\s^2^(Fo^2^)+(0.0253P)^2^+31.2743P] where P=(Fo^2^+2Fc^2^)/3'
_refine_ls_weighting_scheme calc
_refine_ls_wR_factor_gt 0.0574
_refine_ls_wR_factor_ref 0.0596
_reflns_Friedel_coverage 0.000
_reflns_number_gt 12095
_reflns_number_total 13447
_reflns_threshold_expression 'I > 2\s(I)'
_cod_data_source_file d1sc06907a2.cif
_cod_data_source_block mo_210112_zjq210112_0m
_cod_depositor_comments 'Adding full bibliography for 1566079.cif.'
_cod_original_cell_volume 12302(2)
_cod_original_formula_sum 'C54.50 H65 Cl5 N12 O8 Pd4'
_cod_database_code 1566079
_shelx_shelxl_version_number 2018/3
_shelx_space_group_comment
;
The symmetry employed for this shelxl refinement is uniquely defined
by the following loop, which should always be used as a source of
symmetry information in preference to the above space-group names.
They are only intended as comments.
;
_shelx_estimated_absorpt_t_max 0.734
_shelx_estimated_absorpt_t_min 0.613
_olex2_refinement_description
;
1. Fixed Uiso
 At 1.2 times of:
  All C(H) groups, All C(H,H) groups
 At 1.5 times of:
  All C(H,H,H) groups
2. Others
 Sof(Cl3)=Sof(Cl4)=Sof(C54)=Sof(H54A)=Sof(H54B)=1-FVAR(1)
 Sof(Cl5)=Sof(Cl6)=Sof(C55)=Sof(H55A)=Sof(H55B)=FVAR(1)
 Fixed Sof: H56A(0.5) H56B(0.5)
3.a Secondary CH2 refined with riding coordinates:
 C10(H10A,H10B), C11(H11A,H11B), C23(H23A,H23B), C24(H24A,H24B), C36(H36A,
 H36B), C37(H37A,H37B), C49(H49A,H49B), C50(H50A,H50B), C53(H53A,H53B),
 C56(H56A,H56B), C55(H55A,H55B), C54(H54A,H54B)
3.b Aromatic/amide H refined with riding coordinates:
 C1(H1), C2(H2), C3(H3), C4(H4), C7(H7), C14(H14), C15(H15), C16(H16),
 C17(H17), C20(H20), C27(H27), C28(H28), C29(H29), C30(H30), C33(H33), C40(H40),
  C41(H41), C42(H42), C43(H43), C46(H46)
3.c Idealised Me refined as rotating group:
 C12(H12A,H12B,H12C), C13(H13A,H13B,H13C), C25(H25A,H25B,H25C), C26(H26A,H26B,
 H26C), C38(H38A,H38B,H38C), C39(H39A,H39B,H39C), C51(H51A,H51B,H51C), C52(H52A,
 H52B,H52C)
;
_olex2_submission_special_instructions 'No special instructions were received'

loop_
_space_group_symop_operation_xyz
'x, y, z'
'-x, y, -z+1/2'
'x+1/2, y+1/2, z'
'-x+1/2, y+1/2, -z+1/2'
'-x, -y, -z'
'x, -y, z-1/2'
'-x+1/2, -y+1/2, -z'
'x+1/2, -y+1/2, z-1/2'

loop_
_atom_site_label
_atom_site_type_symbol
_atom_site_fract_x
_atom_site_fract_y
_atom_site_fract_z
_atom_site_U_iso_or_equiv
_atom_site_adp_type
_atom_site_occupancy
_atom_site_site_symmetry_order
_atom_site_calc_flag
_atom_site_refinement_flags_posn
_atom_site_refinement_flags_adp
_atom_site_refinement_flags_occupancy
_atom_site_disorder_assembly
_atom_site_disorder_group
Pd1 Pd 0.59339(2) 0.59707(2) 0.49339(2) 0.02198(4) Uani 1 1 d . . . . .
Pd2 Pd 0.60736(2) 0.73288(2) 0.39830(2) 0.02102(4) Uani 1 1 d . . . . .
O1 O 0.54449(5) 0.54947(13) 0.64293(8) 0.0354(4) Uani 1 1 d . . . . .
O2 O 0.62285(4) 0.71098(12) 0.48879(7) 0.0251(3) Uani 1 1 d . . . . .
O3 O 0.57477(5) 0.85937(13) 0.23716(8) 0.0398(5) Uani 1 1 d . . . . .
O4 O 0.60661(4) 0.59227(11) 0.40660(7) 0.0258(3) Uani 1 1 d . . . . .
N1 N 0.56264(5) 0.48579(14) 0.49659(9) 0.0278(4) Uani 1 1 d . . . . .
N2 N 0.54815(5) 0.48375(15) 0.54999(9) 0.0278(4) Uani 1 1 d . . . . .
N3 N 0.58244(5) 0.61096(14) 0.57925(9) 0.0243(4) Uani 1 1 d . . . . .
N4 N 0.59688(5) 0.90100(14) 0.33279(9) 0.0276(4) Uani 1 1 d . . . . .
N5 N 0.60699(5) 0.87304(14) 0.39110(8) 0.0246(4) Uani 1 1 d . . . . .
N6 N 0.59248(5) 0.74328(14) 0.30901(8) 0.0243(4) Uani 1 1 d . . . . .
C1 C 0.50647(8) 0.2821(2) 0.47982(13) 0.0396(6) Uani 1 1 d . . . . .
H1 H 0.506768 0.250310 0.442174 0.048 Uiso 1 1 calc R . . . .
C2 C 0.48654(8) 0.2504(2) 0.52255(14) 0.0427(7) Uani 1 1 d . . . . .
H2 H 0.472842 0.195750 0.514323 0.051 Uiso 1 1 calc R . . . .
C3 C 0.48601(7) 0.2974(2) 0.57842(13) 0.0402(7) Uani 1 1 d . . . . .
H3 H 0.471929 0.273283 0.606957 0.048 Uiso 1 1 calc R . . . .
C4 C 0.50519(7) 0.3769(2) 0.59310(12) 0.0352(6) Uani 1 1 d . . . . .
H4 H 0.504520 0.408374 0.630757 0.042 Uiso 1 1 calc R . . . .
C5 C 0.52582(6) 0.40921(18) 0.54956(11) 0.0288(5) Uani 1 1 d . . . . .
C6 C 0.52648(7) 0.36320(18) 0.49350(11) 0.0307(5) Uani 1 1 d . . . . .
C7 C 0.55003(7) 0.41512(18) 0.46268(11) 0.0322(6) Uani 1 1 d . . . . .
H7 H 0.555866 0.400971 0.423243 0.039 Uiso 1 1 calc R . . . .
C8 C 0.55850(6) 0.55344(17) 0.59599(11) 0.0274(5) Uani 1 1 d . . . . .
C9 C 0.59621(6) 0.68642(16) 0.62221(10) 0.0243(5) Uani 1 1 d . . . . .
C10 C 0.62687(6) 0.73485(18) 0.59759(10) 0.0266(5) Uani 1 1 d . . . . .
H10A H 0.635439 0.784172 0.627013 0.032 Uiso 1 1 calc R . . . .
H10B H 0.645264 0.687382 0.596962 0.032 Uiso 1 1 calc R . . . .
C11 C 0.62139(6) 0.78033(17) 0.53496(10) 0.0264(5) Uani 1 1 d . . . . .
H11A H 0.598843 0.812025 0.529622 0.032 Uiso 1 1 calc R . . . .
H11B H 0.639239 0.828573 0.531452 0.032 Uiso 1 1 calc R . . . .
C12 C 0.56809(7) 0.75923(18) 0.63027(11) 0.0292(5) Uani 1 1 d . . . . .
H12A H 0.559139 0.784621 0.590554 0.044 Uiso 1 1 calc GR . . . .
H12B H 0.577691 0.810624 0.656369 0.044 Uiso 1 1 calc GR . . . .
H12C H 0.549538 0.728803 0.649038 0.044 Uiso 1 1 calc GR . . . .
C13 C 0.60993(7) 0.64293(18) 0.68414(11) 0.0299(5) Uani 1 1 d . . . . .
H13A H 0.590685 0.621870 0.705218 0.045 Uiso 1 1 calc GR . . . .
H13B H 0.623160 0.690368 0.708847 0.045 Uiso 1 1 calc GR . . . .
H13C H 0.624642 0.588990 0.677599 0.045 Uiso 1 1 calc GR . . . .
C14 C 0.58910(8) 1.05937(19) 0.27996(12) 0.0374(6) Uani 1 1 d . . . . .
H14 H 0.582208 1.036937 0.240108 0.045 Uiso 1 1 calc R . . . .
C15 C 0.59215(8) 1.1541(2) 0.29285(13) 0.0422(7) Uani 1 1 d . . . . .
H15 H 0.586902 1.197960 0.260791 0.051 Uiso 1 1 calc R . . . .
C16 C 0.60269(8) 1.1889(2) 0.35135(14) 0.0422(7) Uani 1 1 d . . . . .
H16 H 0.604440 1.254975 0.357746 0.051 Uiso 1 1 calc R . . . .
C17 C 0.61050(8) 1.12845(19) 0.39946(12) 0.0369(6) Uani 1 1 d . . . . .
H17 H 0.617807 1.151681 0.438969 0.044 Uiso 1 1 calc R . . . .
C18 C 0.60731(6) 1.03124(18) 0.38813(11) 0.0282(5) Uani 1 1 d . . . . .
C19 C 0.59679(6) 0.99780(17) 0.32924(11) 0.0284(5) Uani 1 1 d . . . . .
C20 C 0.61318(6) 0.94913(17) 0.42462(11) 0.0277(5) Uani 1 1 d . . . . .
H20 H 0.620479 0.949143 0.466927 0.033 Uiso 1 1 calc R . . . .
C21 C 0.58687(7) 0.82989(18) 0.28737(11) 0.0286(5) Uani 1 1 d . . . . .
C22 C 0.58235(6) 0.66172(17) 0.26830(10) 0.0262(5) Uani 1 1 d . . . . .
C23 C 0.59723(7) 0.56972(18) 0.29722(11) 0.0293(5) Uani 1 1 d . . . . .
H23A H 0.590627 0.517856 0.268406 0.035 Uiso 1 1 calc R . . . .
H23B H 0.622464 0.574844 0.300588 0.035 Uiso 1 1 calc R . . . .
C24 C 0.58764(7) 0.53995(17) 0.35889(11) 0.0288(5) Uani 1 1 d . . . . .
H24A H 0.562867 0.550377 0.360340 0.035 Uiso 1 1 calc R . . . .
H24B H 0.592292 0.471826 0.364931 0.035 Uiso 1 1 calc R . . . .
C25 C 0.54328(7) 0.6567(2) 0.25692(12) 0.0347(6) Uani 1 1 d . . . . .
H25A H 0.533797 0.650411 0.295742 0.052 Uiso 1 1 calc GR . . . .
H25B H 0.536563 0.602076 0.231265 0.052 Uiso 1 1 calc GR . . . .
H25C H 0.534494 0.714395 0.236457 0.052 Uiso 1 1 calc GR . . . .
C26 C 0.59764(8) 0.6703(2) 0.20764(11) 0.0359(6) Uani 1 1 d . . . . .
H26A H 0.587802 0.725330 0.185340 0.054 Uiso 1 1 calc GR . . . .
H26B H 0.592353 0.613311 0.183444 0.054 Uiso 1 1 calc GR . . . .
H26C H 0.622493 0.677821 0.215488 0.054 Uiso 1 1 calc GR . . . .
Pd3 Pd 0.71528(2) 0.67637(2) 0.66031(2) 0.01832(4) Uani 1 1 d . . . . .
Pd4 Pd 0.71566(2) 0.80603(2) 0.55154(2) 0.01797(4) Uani 1 1 d . . . . .
O5 O 0.67998(5) 0.44909(11) 0.74682(7) 0.0298(4) Uani 1 1 d . . . . .
O6 O 0.72400(4) 0.66679(10) 0.57351(7) 0.0219(3) Uani 1 1 d . . . . .
O7 O 0.68936(5) 1.04727(11) 0.45828(7) 0.0291(4) Uani 1 1 d . . . . .
O8 O 0.73019(4) 0.81040(10) 0.64094(7) 0.0227(3) Uani 1 1 d . . . . .
N7 N 0.69426(5) 0.60226(13) 0.76741(8) 0.0210(4) Uani 1 1 d . . . . .
N8 N 0.70514(5) 0.68677(13) 0.74645(8) 0.0220(4) Uani 1 1 d . . . . .
N9 N 0.70229(5) 0.54172(13) 0.67371(8) 0.0204(4) Uani 1 1 d . . . . .
N10 N 0.69689(5) 0.89151(13) 0.43907(8) 0.0212(4) Uani 1 1 d . . . . .
N11 N 0.70225(5) 0.80232(12) 0.46196(8) 0.0203(4) Uani 1 1 d . . . . .
N12 N 0.71048(5) 0.94530(12) 0.53642(8) 0.0201(4) Uani 1 1 d . . . . .
C27 C 0.67350(6) 0.54821(17) 0.86619(10) 0.0262(5) Uani 1 1 d . . . . .
H27 H 0.669271 0.484101 0.855475 0.031 Uiso 1 1 calc R . . . .
C28 C 0.66767(7) 0.58292(18) 0.92215(11) 0.0302(5) Uani 1 1 d . . . . .
H28 H 0.658880 0.541663 0.950374 0.036 Uiso 1 1 calc R . . . .
C29 C 0.67433(7) 0.67780(18) 0.93903(11) 0.0323(6) Uani 1 1 d . . . . .
H29 H 0.670188 0.698373 0.978317 0.039 Uiso 1 1 calc R . . . .
C30 C 0.68670(7) 0.74098(18) 0.89972(11) 0.0306(5) Uani 1 1 d . . . . .
H30 H 0.691306 0.804619 0.911208 0.037 Uiso 1 1 calc R . . . .
C31 C 0.69225(6) 0.70757(16) 0.84176(10) 0.0235(5) Uani 1 1 d . . . . .
C32 C 0.68598(6) 0.61238(16) 0.82584(10) 0.0215(4) Uani 1 1 d . . . . .
C33 C 0.70394(6) 0.74985(16) 0.78959(10) 0.0257(5) Uani 1 1 d . . . . .
H33 H 0.710000 0.814335 0.786423 0.031 Uiso 1 1 calc R . . . .
C34 C 0.69150(6) 0.52188(15) 0.72693(10) 0.0217(4) Uani 1 1 d . . . . .
C35 C 0.70055(6) 0.46584(15) 0.62660(10) 0.0218(4) Uani 1 1 d . . . . .
C36 C 0.72015(6) 0.49689(15) 0.57355(10) 0.0231(5) Uani 1 1 d . . . . .
H36A H 0.744601 0.502461 0.589426 0.028 Uiso 1 1 calc R . . . .
H36B H 0.718373 0.445209 0.543361 0.028 Uiso 1 1 calc R . . . .
C37 C 0.70990(6) 0.58786(15) 0.53982(10) 0.0229(5) Uani 1 1 d . . . . .
H37A H 0.718292 0.586902 0.499366 0.027 Uiso 1 1 calc R . . . .
H37B H 0.684663 0.593154 0.533883 0.027 Uiso 1 1 calc R . . . .
C38 C 0.71897(8) 0.37646(18) 0.65245(12) 0.0397(7) Uani 1 1 d . . . . .
H38A H 0.741938 0.393045 0.671128 0.060 Uiso 1 1 calc GR . . . .
H38B H 0.720729 0.331120 0.619598 0.060 Uiso 1 1 calc GR . . . .
H38C H 0.705963 0.348301 0.683076 0.060 Uiso 1 1 calc GR . . . .
C39 C 0.66299(7) 0.44445(19) 0.60395(11) 0.0317(6) Uani 1 1 d . . . . .
H39A H 0.651147 0.422671 0.637973 0.047 Uiso 1 1 calc GR . . . .
H39B H 0.661965 0.395279 0.572758 0.047 Uiso 1 1 calc GR . . . .
H39C H 0.651914 0.501760 0.586683 0.047 Uiso 1 1 calc GR . . . .
C40 C 0.68276(6) 0.95956(17) 0.33353(11) 0.0275(5) Uani 1 1 d . . . . .
H40 H 0.681885 1.024103 0.344664 0.033 Uiso 1 1 calc R . . . .
C41 C 0.67685(7) 0.93043(19) 0.27383(11) 0.0338(6) Uani 1 1 d . . . . .
H41 H 0.671730 0.976473 0.243044 0.041 Uiso 1 1 calc R . . . .
C42 C 0.67817(8) 0.83479(19) 0.25697(11) 0.0372(6) Uani 1 1 d . . . . .
H42 H 0.673963 0.818279 0.215285 0.045 Uiso 1 1 calc R . . . .
C43 C 0.68541(7) 0.76458(18) 0.29951(11) 0.0306(5) Uani 1 1 d . . . . .
H43 H 0.686295 0.700212 0.287992 0.037 Uiso 1 1 calc R . . . .
C44 C 0.69141(6) 0.79232(16) 0.36059(10) 0.0229(5) Uani 1 1 d . . . . .
C45 C 0.69013(6) 0.88790(16) 0.37679(10) 0.0214(4) Uani 1 1 d . . . . .
C46 C 0.69888(6) 0.74270(16) 0.41627(10) 0.0228(5) Uani 1 1 d . . . . .
H46 H 0.701117 0.676212 0.419907 0.027 Uiso 1 1 calc R . . . .
C47 C 0.69864(6) 0.97027(15) 0.48001(10) 0.0214(4) Uani 1 1 d . . . . .
C48 C 0.71125(6) 1.01787(16) 0.58537(10) 0.0242(5) Uani 1 1 d . . . . .
C49 C 0.73311(6) 0.98129(16) 0.64276(11) 0.0266(5) Uani 1 1 d . . . . .
H49A H 0.756582 0.971063 0.632001 0.032 Uiso 1 1 calc R . . . .
H49B H 0.734473 1.032465 0.673289 0.032 Uiso 1 1 calc R . . . .
C50 C 0.72240(7) 0.89219(16) 0.67354(11) 0.0278(5) Uani 1 1 d . . . . .
H50A H 0.734338 0.888990 0.715226 0.033 Uiso 1 1 calc R . . . .
H50B H 0.697500 0.894329 0.676542 0.033 Uiso 1 1 calc R . . . .
C51 C 0.67454(7) 1.0380(2) 0.59764(13) 0.0404(7) Uani 1 1 d . . . . .
H51A H 0.661594 1.063018 0.560777 0.061 Uiso 1 1 calc GR . . . .
H51B H 0.674618 1.084462 0.630385 0.061 Uiso 1 1 calc GR . . . .
H51C H 0.663848 0.979595 0.609639 0.061 Uiso 1 1 calc GR . . . .
C52 C 0.72914(8) 1.10873(17) 0.56755(12) 0.0388(7) Uani 1 1 d . . . . .
H52A H 0.751634 1.093023 0.555328 0.058 Uiso 1 1 calc GR . . . .
H52B H 0.731946 1.151728 0.602342 0.058 Uiso 1 1 calc GR . . . .
H52C H 0.715210 1.139214 0.533656 0.058 Uiso 1 1 calc GR . . . .
Cl1 Cl 0.57954(3) 1.01481(9) 0.57967(8) 0.1067(5) Uani 1 1 d . . . . .
Cl2 Cl 0.59992(3) 1.21172(8) 0.56039(4) 0.0729(3) Uani 1 1 d . . . . .
C53 C 0.57028(10) 1.1347(3) 0.58931(16) 0.0615(10) Uani 1 1 d . . . . .
H53A H 0.569956 1.147587 0.633121 0.074 Uiso 1 1 calc R . . . .
H53B H 0.547154 1.148207 0.568755 0.074 Uiso 1 1 calc R . . . .
Cl7 Cl 0.52934(3) 0.67039(8) 0.79621(4) 0.0655(2) Uani 1 1 d . . . . .
C56 C 0.500000 0.6007(3) 0.750000 0.0432(10) Uani 1 2 d S T P . .
H56A H 0.487400 0.559613 0.775965 0.052 Uiso 0.5 1 calc R . . . .
H56B H 0.512601 0.559616 0.724035 0.052 Uiso 0.5 1 calc R . . . .
Cl5 Cl 0.47975(9) 0.9635(2) 0.55405(15) 0.1227(12) Uani 0.522(3) 1 d . . . A 1
Cl6 Cl 0.49320(9) 1.0694(3) 0.66405(15) 0.1115(12) Uani 0.522(3) 1 d . . . A 1
C55 C 0.4897(2) 0.9565(6) 0.6321(5) 0.078(2) Uani 0.522(3) 1 d . . . A 1
H55A H 0.511624 0.922344 0.641560 0.093 Uiso 0.522(3) 1 calc R . . A 1
H55B H 0.471688 0.920678 0.649887 0.093 Uiso 0.522(3) 1 calc R . . A 1
Cl3 Cl 0.48303(7) 1.0397(3) 0.60523(14) 0.1054(12) Uani 0.478(3) 1 d . . . A 2
Cl4 Cl 0.50277(7) 0.90415(17) 0.69943(14) 0.0894(9) Uani 0.478(3) 1 d . . . A 2
C54 C 0.4964(3) 1.0143(7) 0.6888(7) 0.108(5) Uani 0.478(3) 1 d . . . A 2
H54A H 0.517538 1.049497 0.702550 0.130 Uiso 0.478(3) 1 calc R . . A 2
H54B H 0.478207 1.035895 0.713139 0.130 Uiso 0.478(3) 1 calc R . . A 2

loop_
_atom_site_aniso_label
_atom_site_aniso_U_11
_atom_site_aniso_U_22
_atom_site_aniso_U_33
_atom_site_aniso_U_23
_atom_site_aniso_U_13
_atom_site_aniso_U_12
Pd1 0.02518(9) 0.02373(9) 0.01745(8) 0.00078(6) 0.00427(7) 0.00176(7)
Pd2 0.02155(9) 0.02497(9) 0.01693(8) -0.00026(6) 0.00388(6) -0.00043(7)
O1 0.0405(10) 0.0416(11) 0.0265(9) -0.0018(8) 0.0148(8) -0.0045(8)
O2 0.0267(8) 0.0295(9) 0.0194(8) 0.0001(7) 0.0038(7) -0.0012(7)
O3 0.0599(13) 0.0351(10) 0.0216(9) 0.0012(8) -0.0073(8) 0.0029(9)
O4 0.0324(9) 0.0260(8) 0.0197(8) -0.0016(6) 0.0066(7) 0.0012(7)
N1 0.0328(11) 0.0292(11) 0.0220(10) 0.0017(8) 0.0058(8) 0.0008(9)
N2 0.0313(11) 0.0309(11) 0.0221(10) 0.0017(8) 0.0068(8) -0.0015(9)
N3 0.0261(10) 0.0283(10) 0.0190(9) -0.0001(8) 0.0045(8) 0.0009(8)
N4 0.0350(11) 0.0284(10) 0.0188(9) 0.0023(8) -0.0001(8) -0.0005(9)
N5 0.0269(10) 0.0292(10) 0.0179(9) 0.0013(8) 0.0026(8) -0.0020(8)
N6 0.0265(10) 0.0290(10) 0.0178(9) -0.0016(8) 0.0034(8) -0.0010(8)
C1 0.0428(16) 0.0415(15) 0.0333(14) 0.0000(12) -0.0018(12) -0.0100(13)
C2 0.0379(16) 0.0447(16) 0.0436(16) 0.0032(13) -0.0041(13) -0.0141(13)
C3 0.0318(14) 0.0501(17) 0.0385(15) 0.0083(13) 0.0034(12) -0.0094(12)
C4 0.0310(14) 0.0450(15) 0.0302(13) 0.0034(12) 0.0056(11) -0.0030(12)
C5 0.0256(12) 0.0330(13) 0.0271(12) 0.0054(10) -0.0007(10) 0.0001(10)
C6 0.0327(13) 0.0343(13) 0.0241(12) 0.0038(10) -0.0011(10) -0.0014(11)
C7 0.0422(15) 0.0312(13) 0.0235(12) -0.0010(10) 0.0051(11) -0.0036(11)
C8 0.0293(13) 0.0293(12) 0.0240(12) 0.0001(10) 0.0047(10) 0.0031(10)
C9 0.0265(12) 0.0277(12) 0.0183(11) 0.0011(9) 0.0009(9) 0.0051(9)
C10 0.0267(12) 0.0324(13) 0.0200(11) -0.0017(10) -0.0006(9) -0.0006(10)
C11 0.0286(12) 0.0305(12) 0.0199(11) -0.0025(9) 0.0025(9) -0.0039(10)
C12 0.0337(13) 0.0311(13) 0.0229(11) 0.0007(10) 0.0039(10) 0.0067(10)
C13 0.0353(14) 0.0335(13) 0.0204(11) 0.0018(10) 0.0002(10) 0.0070(11)
C14 0.0507(17) 0.0343(14) 0.0263(13) 0.0033(11) -0.0006(12) -0.0005(12)
C15 0.0579(19) 0.0326(14) 0.0349(15) 0.0100(12) -0.0002(13) 0.0019(13)
C16 0.0555(18) 0.0282(14) 0.0420(16) 0.0020(12) 0.0019(14) -0.0023(12)
C17 0.0488(17) 0.0300(13) 0.0314(14) -0.0012(11) 0.0021(12) -0.0033(12)
C18 0.0298(13) 0.0305(13) 0.0243(12) -0.0007(10) 0.0034(10) -0.0024(10)
C19 0.0316(13) 0.0290(12) 0.0248(12) 0.0010(10) 0.0034(10) -0.0008(10)
C20 0.0311(13) 0.0308(13) 0.0216(11) -0.0007(10) 0.0045(10) -0.0035(10)
C21 0.0317(13) 0.0321(13) 0.0217(11) -0.0021(10) 0.0018(10) 0.0005(10)
C22 0.0291(12) 0.0310(12) 0.0188(11) -0.0047(9) 0.0042(9) -0.0006(10)
C23 0.0353(14) 0.0300(12) 0.0233(12) -0.0042(10) 0.0070(10) 0.0016(10)
C24 0.0364(14) 0.0275(12) 0.0233(12) -0.0045(10) 0.0069(10) -0.0010(10)
C25 0.0312(14) 0.0410(15) 0.0310(13) -0.0041(11) -0.0010(11) -0.0033(11)
C26 0.0504(17) 0.0373(14) 0.0216(12) -0.0021(11) 0.0112(11) 0.0030(12)
Pd3 0.02167(9) 0.01658(8) 0.01662(8) 0.00102(6) 0.00174(6) -0.00174(6)
Pd4 0.02149(9) 0.01583(8) 0.01698(8) 0.00047(6) 0.00390(6) -0.00170(6)
O5 0.0479(11) 0.0192(8) 0.0237(8) 0.0014(7) 0.0096(8) -0.0053(7)
O6 0.0286(8) 0.0174(7) 0.0203(8) 0.0012(6) 0.0060(6) -0.0013(6)
O7 0.0432(10) 0.0188(8) 0.0244(8) 0.0007(7) -0.0005(7) 0.0044(7)
O8 0.0304(9) 0.0182(7) 0.0193(8) 0.0004(6) 0.0020(7) -0.0037(6)
N7 0.0287(10) 0.0172(9) 0.0173(9) 0.0016(7) 0.0027(8) -0.0026(7)
N8 0.0262(10) 0.0189(9) 0.0204(9) 0.0019(7) 0.0007(8) -0.0038(7)
N9 0.0252(10) 0.0175(9) 0.0184(9) 0.0001(7) 0.0021(7) -0.0003(7)
N10 0.0281(10) 0.0170(9) 0.0188(9) 0.0006(7) 0.0038(8) 0.0002(7)
N11 0.0229(9) 0.0167(9) 0.0217(9) 0.0014(7) 0.0049(8) -0.0006(7)
N12 0.0257(10) 0.0159(8) 0.0187(9) -0.0020(7) 0.0029(7) -0.0011(7)
C27 0.0332(13) 0.0231(11) 0.0217(11) 0.0017(9) -0.0003(10) -0.0028(10)
C28 0.0372(14) 0.0328(13) 0.0210(11) 0.0050(10) 0.0048(10) -0.0030(11)
C29 0.0440(15) 0.0346(14) 0.0189(11) -0.0015(10) 0.0058(11) 0.0038(11)
C30 0.0438(15) 0.0255(12) 0.0223(12) -0.0033(10) 0.0030(11) 0.0011(11)
C31 0.0299(12) 0.0209(11) 0.0191(11) 0.0008(9) -0.0003(9) -0.0002(9)
C32 0.0249(11) 0.0231(11) 0.0158(10) 0.0000(8) -0.0007(9) 0.0008(9)
C33 0.0360(13) 0.0199(11) 0.0208(11) -0.0007(9) 0.0014(10) -0.0046(9)
C34 0.0257(11) 0.0189(10) 0.0201(11) -0.0014(8) 0.0004(9) 0.0004(9)
C35 0.0307(12) 0.0155(10) 0.0196(10) -0.0004(8) 0.0048(9) 0.0016(9)
C36 0.0280(12) 0.0188(10) 0.0235(11) -0.0011(9) 0.0071(9) 0.0029(9)
C37 0.0321(12) 0.0184(10) 0.0190(10) -0.0007(8) 0.0064(9) -0.0005(9)
C38 0.067(2) 0.0235(13) 0.0301(14) 0.0052(10) 0.0138(13) 0.0168(13)
C39 0.0353(14) 0.0350(13) 0.0259(12) -0.0073(10) 0.0090(11) -0.0119(11)
C40 0.0365(13) 0.0227(11) 0.0235(12) 0.0015(9) 0.0047(10) -0.0010(10)
C41 0.0493(16) 0.0311(13) 0.0210(12) 0.0050(10) 0.0046(11) -0.0007(12)
C42 0.0571(18) 0.0363(14) 0.0186(12) -0.0039(10) 0.0055(12) -0.0045(13)
C43 0.0437(15) 0.0257(12) 0.0235(12) -0.0053(10) 0.0085(11) -0.0032(11)
C44 0.0252(12) 0.0225(11) 0.0218(11) -0.0014(9) 0.0065(9) -0.0024(9)
C45 0.0227(11) 0.0227(11) 0.0195(11) -0.0008(9) 0.0050(9) -0.0010(9)
C46 0.0284(12) 0.0192(10) 0.0213(11) -0.0009(9) 0.0056(9) -0.0016(9)
C47 0.0249(11) 0.0190(10) 0.0209(11) -0.0017(8) 0.0053(9) -0.0008(9)
C48 0.0327(13) 0.0193(11) 0.0203(11) -0.0032(9) 0.0015(9) -0.0012(9)
C49 0.0348(13) 0.0210(11) 0.0233(11) -0.0023(9) 0.0005(10) -0.0063(10)
C50 0.0422(14) 0.0215(11) 0.0198(11) -0.0020(9) 0.0032(10) -0.0049(10)
C51 0.0411(16) 0.0495(17) 0.0307(14) -0.0112(12) 0.0047(12) 0.0123(13)
C52 0.0646(19) 0.0200(12) 0.0294(13) 0.0010(10) -0.0057(13) -0.0111(12)
Cl1 0.0753(8) 0.0714(7) 0.1782(15) -0.0381(8) 0.0352(9) 0.0012(6)
Cl2 0.0933(8) 0.0766(6) 0.0529(5) -0.0006(5) 0.0267(5) 0.0198(6)
C53 0.071(2) 0.069(2) 0.0455(19) -0.0110(17) 0.0089(17) 0.0161(19)
Cl7 0.0597(5) 0.0796(6) 0.0548(5) 0.0073(5) -0.0047(4) -0.0136(5)
C56 0.053(3) 0.036(2) 0.042(2) 0.000 0.018(2) 0.000
Cl5 0.149(3) 0.108(2) 0.113(2) -0.0285(18) 0.018(2) -0.021(2)
Cl6 0.117(2) 0.126(3) 0.094(2) -0.0310(19) 0.0254(17) -0.046(2)
C55 0.063(5) 0.059(5) 0.113(7) -0.003(5) 0.013(5) 0.006(4)
Cl3 0.0744(17) 0.153(3) 0.088(2) 0.043(2) 0.0063(14) -0.0107(17)
Cl4 0.0746(16) 0.0638(14) 0.129(2) 0.0176(14) 0.0055(15) 0.0058(11)
C54 0.063(6) 0.057(6) 0.198(15) 0.050(8) -0.016(7) 0.003(5)

loop_
_atom_type_symbol
_atom_type_description
_atom_type_scat_dispersion_real
_atom_type_scat_dispersion_imag
_atom_type_scat_source
C C 0.0033 0.0016 'International Tables Vol C Tables 4.2.6.8 and 6.1.1.4'
H H 0.0000 0.0000 'International Tables Vol C Tables 4.2.6.8 and 6.1.1.4'
Cl Cl 0.1484 0.1585 'International Tables Vol C Tables 4.2.6.8 and 6.1.1.4'
N N 0.0061 0.0033 'International Tables Vol C Tables 4.2.6.8 and 6.1.1.4'
O O 0.0106 0.0060 'International Tables Vol C Tables 4.2.6.8 and 6.1.1.4'
Pd Pd -0.9988 1.0072 'International Tables Vol C Tables 4.2.6.8 and 6.1.1.4'

loop_
_geom_angle_atom_site_label_1
_geom_angle_atom_site_label_2
_geom_angle_atom_site_label_3
_geom_angle
_geom_angle_site_symmetry_1
_geom_angle_site_symmetry_3
_geom_angle_publ_flag
O2 Pd1 Pd2 43.98(5) . . ?
O2 Pd1 O4 76.66(6) . . ?
O2 Pd1 N3 98.99(7) . . ?
O4 Pd1 Pd2 42.63(5) . . ?
N1 Pd1 Pd2 134.73(6) . . ?
N1 Pd1 O2 178.06(8) . . ?
N1 Pd1 O4 103.04(7) . . ?
N1 Pd1 N3 81.30(8) . . ?
N3 Pd1 Pd2 133.62(6) . . ?
N3 Pd1 O4 175.65(7) . . ?
O2 Pd2 Pd1 42.48(5) . . ?
O4 Pd2 Pd1 43.87(4) . . ?
O4 Pd2 O2 76.44(6) . . ?
O4 Pd2 N6 99.10(7) . . ?
N5 Pd2 Pd1 135.01(5) . . ?
N5 Pd2 O2 103.16(7) . . ?
N5 Pd2 O4 178.50(7) . . ?
N5 Pd2 N6 81.32(8) . . ?
N6 Pd2 Pd1 134.06(6) . . ?
N6 Pd2 O2 175.50(7) . . ?
Pd1 O2 Pd2 93.54(7) . . ?
C11 O2 Pd1 116.83(13) . . ?
C11 O2 Pd2 124.46(14) . . ?
Pd2 O4 Pd1 93.50(6) . . ?
C24 O4 Pd1 122.99(14) . . ?
C24 O4 Pd2 117.38(14) . . ?
N2 N1 Pd1 111.10(15) . . ?
C7 N1 Pd1 140.67(18) . . ?
C7 N1 N2 108.1(2) . . ?
N1 N2 C5 109.7(2) . . ?
N1 N2 C8 118.9(2) . . ?
C5 N2 C8 131.3(2) . . ?
C8 N3 Pd1 115.98(16) . . ?
C8 N3 C9 118.65(19) . . ?
C9 N3 Pd1 125.02(15) . . ?
N5 N4 C19 110.01(19) . . ?
N5 N4 C21 118.87(19) . . ?
C19 N4 C21 131.0(2) . . ?
N4 N5 Pd2 111.31(14) . . ?
C20 N5 Pd2 140.55(17) . . ?
C20 N5 N4 108.14(19) . . ?
C21 N6 Pd2 116.28(16) . . ?
C21 N6 C22 118.40(19) . . ?
C22 N6 Pd2 124.61(15) . . ?
C2 C1 H1 121.0 . . ?
C2 C1 C6 117.9(3) . . ?
C6 C1 H1 121.0 . . ?
C1 C2 H2 119.4 . . ?
C1 C2 C3 121.2(3) . . ?
C3 C2 H2 119.4 . . ?
C2 C3 H3 118.9 . . ?
C4 C3 C2 122.3(3) . . ?
C4 C3 H3 118.9 . . ?
C3 C4 H4 121.7 . . ?
C3 C4 C5 116.7(3) . . ?
C5 C4 H4 121.7 . . ?
N2 C5 C4 131.6(2) . . ?
N2 C5 C6 106.8(2) . . ?
C4 C5 C6 121.6(2) . . ?
C1 C6 C7 134.5(3) . . ?
C5 C6 C1 120.3(2) . . ?
C5 C6 C7 105.2(2) . . ?
N1 C7 C6 110.2(2) . . ?
N1 C7 H7 124.9 . . ?
C6 C7 H7 124.9 . . ?
O1 C8 N2 116.5(2) . . ?
O1 C8 N3 131.4(2) . . ?
N3 C8 N2 112.0(2) . . ?
N3 C9 C10 109.66(18) . . ?
N3 C9 C12 109.92(19) . . ?
N3 C9 C13 110.25(19) . . ?
C10 C9 C13 106.45(19) . . ?
C12 C9 C10 110.1(2) . . ?
C12 C9 C13 110.41(19) . . ?
C9 C10 H10A 107.7 . . ?
C9 C10 H10B 107.7 . . ?
H10A C10 H10B 107.1 . . ?
C11 C10 C9 118.4(2) . . ?
C11 C10 H10A 107.7 . . ?
C11 C10 H10B 107.7 . . ?
O2 C11 C10 110.4(2) . . ?
O2 C11 H11A 109.6 . . ?
O2 C11 H11B 109.6 . . ?
C10 C11 H11A 109.6 . . ?
C10 C11 H11B 109.6 . . ?
H11A C11 H11B 108.1 . . ?
C9 C12 H12A 109.5 . . ?
C9 C12 H12B 109.5 . . ?
C9 C12 H12C 109.5 . . ?
H12A C12 H12B 109.5 . . ?
H12A C12 H12C 109.5 . . ?
H12B C12 H12C 109.5 . . ?
C9 C13 H13A 109.5 . . ?
C9 C13 H13B 109.5 . . ?
C9 C13 H13C 109.5 . . ?
H13A C13 H13B 109.5 . . ?
H13A C13 H13C 109.5 . . ?
H13B C13 H13C 109.5 . . ?
C15 C14 H14 122.0 . . ?
C15 C14 C19 116.1(3) . . ?
C19 C14 H14 122.0 . . ?
C14 C15 H15 118.5 . . ?
C14 C15 C16 122.9(3) . . ?
C16 C15 H15 118.5 . . ?
C15 C16 H16 119.5 . . ?
C17 C16 C15 120.9(3) . . ?
C17 C16 H16 119.5 . . ?
C16 C17 H17 121.2 . . ?
C16 C17 C18 117.7(3) . . ?
C18 C17 H17 121.2 . . ?
C17 C18 C19 120.5(2) . . ?
C17 C18 C20 134.1(2) . . ?
C19 C18 C20 105.3(2) . . ?
N4 C19 C14 131.6(2) . . ?
N4 C19 C18 106.5(2) . . ?
C14 C19 C18 121.8(2) . . ?
N5 C20 C18 110.0(2) . . ?
N5 C20 H20 125.0 . . ?
C18 C20 H20 125.0 . . ?
O3 C21 N4 116.0(2) . . ?
O3 C21 N6 132.1(2) . . ?
N6 C21 N4 111.8(2) . . ?
N6 C22 C23 109.94(19) . . ?
N6 C22 C25 109.3(2) . . ?
N6 C22 C26 111.3(2) . . ?
C25 C22 C23 110.9(2) . . ?
C25 C22 C26 110.1(2) . . ?
C26 C22 C23 105.3(2) . . ?
C22 C23 H23A 107.5 . . ?
C22 C23 H23B 107.5 . . ?
H23A C23 H23B 107.0 . . ?
C24 C23 C22 119.3(2) . . ?
C24 C23 H23A 107.5 . . ?
C24 C23 H23B 107.5 . . ?
O4 C24 C23 111.1(2) . . ?
O4 C24 H24A 109.4 . . ?
O4 C24 H24B 109.4 . . ?
C23 C24 H24A 109.4 . . ?
C23 C24 H24B 109.4 . . ?
H24A C24 H24B 108.0 . . ?
C22 C25 H25A 109.5 . . ?
C22 C25 H25B 109.5 . . ?
C22 C25 H25C 109.5 . . ?
H25A C25 H25B 109.5 . . ?
H25A C25 H25C 109.5 . . ?
H25B C25 H25C 109.5 . . ?
C22 C26 H26A 109.5 . . ?
C22 C26 H26B 109.5 . . ?
C22 C26 H26C 109.5 . . ?
H26A C26 H26B 109.5 . . ?
H26A C26 H26C 109.5 . . ?
H26B C26 H26C 109.5 . . ?
O6 Pd3 Pd4 42.15(4) . . ?
O6 Pd3 O8 77.12(6) . . ?
O6 Pd3 N8 178.35(7) . . ?
O6 Pd3 N9 98.73(7) . . ?
O8 Pd3 Pd4 40.90(4) . . ?
N8 Pd3 Pd4 137.19(5) . . ?
N8 Pd3 O8 102.95(7) . . ?
N8 Pd3 N9 81.24(7) . . ?
N9 Pd3 Pd4 135.90(5) . . ?
N9 Pd3 O8 175.64(7) . . ?
O6 Pd4 Pd3 40.77(4) . . ?
O8 Pd4 Pd3 42.09(4) . . ?
O8 Pd4 O6 76.95(6) . . ?
O8 Pd4 N12 98.47(7) . . ?
N11 Pd4 Pd3 138.58(5) . . ?
N11 Pd4 O6 103.18(7) . . ?
N11 Pd4 O8 178.69(7) . . ?
N11 Pd4 N12 81.35(7) . . ?
N12 Pd4 Pd3 135.96(5) . . ?
N12 Pd4 O6 174.91(7) . . ?
Pd3 O6 Pd4 97.07(6) . . ?
C37 O6 Pd3 117.42(13) . . ?
C37 O6 Pd4 126.15(13) . . ?
Pd4 O8 Pd3 97.01(6) . . ?
C50 O8 Pd3 124.67(14) . . ?
C50 O8 Pd4 118.41(14) . . ?
N8 N7 C32 110.07(17) . . ?
N8 N7 C34 118.88(17) . . ?
C32 N7 C34 130.96(19) . . ?
N7 N8 Pd3 111.24(13) . . ?
C33 N8 Pd3 140.58(16) . . ?
C33 N8 N7 108.08(18) . . ?
C34 N9 Pd3 116.42(15) . . ?
C34 N9 C35 118.27(18) . . ?
C35 N9 Pd3 125.00(14) . . ?
N11 N10 C45 109.96(17) . . ?
N11 N10 C47 119.31(17) . . ?
C45 N10 C47 130.73(19) . . ?
N10 N11 Pd4 110.87(13) . . ?
C46 N11 Pd4 140.85(16) . . ?
C46 N11 N10 108.08(18) . . ?
C47 N12 Pd4 115.85(14) . . ?
C47 N12 C48 118.38(18) . . ?
C48 N12 Pd4 124.23(14) . . ?
C28 C27 H27 121.7 . . ?
C28 C27 C32 116.6(2) . . ?
C32 C27 H27 121.7 . . ?
C27 C28 H28 118.9 . . ?
C27 C28 C29 122.3(2) . . ?
C29 C28 H28 118.9 . . ?
C28 C29 H29 119.3 . . ?
C30 C29 C28 121.4(2) . . ?
C30 C29 H29 119.3 . . ?
C29 C30 H30 121.3 . . ?
C29 C30 C31 117.4(2) . . ?
C31 C30 H30 121.3 . . ?
C30 C31 C32 120.6(2) . . ?
C30 C31 C33 134.1(2) . . ?
C32 C31 C33 105.3(2) . . ?
N7 C32 C27 131.9(2) . . ?
N7 C32 C31 106.36(19) . . ?
C27 C32 C31 121.7(2) . . ?
N8 C33 C31 110.2(2) . . ?
N8 C33 H33 124.9 . . ?
C31 C33 H33 124.9 . . ?
O5 C34 N7 116.38(19) . . ?
O5 C34 N9 131.6(2) . . ?
N9 C34 N7 112.00(19) . . ?
N9 C35 C36 109.84(18) . . ?
N9 C35 C38 110.48(19) . . ?
N9 C35 C39 109.71(18) . . ?
C38 C35 C36 105.36(19) . . ?
C39 C35 C36 110.61(19) . . ?
C39 C35 C38 110.8(2) . . ?
C35 C36 H36A 107.5 . . ?
C35 C36 H36B 107.5 . . ?
H36A C36 H36B 107.0 . . ?
C37 C36 C35 119.29(19) . . ?
C37 C36 H36A 107.5 . . ?
C37 C36 H36B 107.5 . . ?
O6 C37 C36 110.02(18) . . ?
O6 C37 H37A 109.7 . . ?
O6 C37 H37B 109.7 . . ?
C36 C37 H37A 109.7 . . ?
C36 C37 H37B 109.7 . . ?
H37A C37 H37B 108.2 . . ?
C35 C38 H38A 109.5 . . ?
C35 C38 H38B 109.5 . . ?
C35 C38 H38C 109.5 . . ?
H38A C38 H38B 109.5 . . ?
H38A C38 H38C 109.5 . . ?
H38B C38 H38C 109.5 . . ?
C35 C39 H39A 109.5 . . ?
C35 C39 H39B 109.5 . . ?
C35 C39 H39C 109.5 . . ?
H39A C39 H39B 109.5 . . ?
H39A C39 H39C 109.5 . . ?
H39B C39 H39C 109.5 . . ?
C41 C40 H40 122.0 . . ?
C41 C40 C45 115.9(2) . . ?
C45 C40 H40 122.0 . . ?
C40 C41 H41 118.8 . . ?
C40 C41 C42 122.3(2) . . ?
C42 C41 H41 118.8 . . ?
C41 C42 H42 119.2 . . ?
C43 C42 C41 121.6(2) . . ?
C43 C42 H42 119.2 . . ?
C42 C43 H43 121.4 . . ?
C42 C43 C44 117.2(2) . . ?
C44 C43 H43 121.4 . . ?
C43 C44 C45 120.6(2) . . ?
C43 C44 C46 134.0(2) . . ?
C45 C44 C46 105.4(2) . . ?
N10 C45 C40 131.2(2) . . ?
N10 C45 C44 106.48(19) . . ?
C44 C45 C40 122.3(2) . . ?
N11 C46 C44 110.1(2) . . ?
N11 C46 H46 125.0 . . ?
C44 C46 H46 125.0 . . ?
O7 C47 N10 116.82(19) . . ?
O7 C47 N12 131.3(2) . . ?
N12 C47 N10 111.92(18) . . ?
N12 C48 C49 109.36(18) . . ?
N12 C48 C51 108.41(19) . . ?
N12 C48 C52 111.27(19) . . ?
C51 C48 C49 111.6(2) . . ?
C51 C48 C52 110.9(2) . . ?
C52 C48 C49 105.30(19) . . ?
C48 C49 H49A 107.4 . . ?
C48 C49 H49B 107.4 . . ?
H49A C49 H49B 107.0 . . ?
C50 C49 C48 119.5(2) . . ?
C50 C49 H49A 107.4 . . ?
C50 C49 H49B 107.4 . . ?
O8 C50 C49 111.42(19) . . ?
O8 C50 H50A 109.3 . . ?
O8 C50 H50B 109.3 . . ?
C49 C50 H50A 109.3 . . ?
C49 C50 H50B 109.3 . . ?
H50A C50 H50B 108.0 . . ?
C48 C51 H51A 109.5 . . ?
C48 C51 H51B 109.5 . . ?
C48 C51 H51C 109.5 . . ?
H51A C51 H51B 109.5 . . ?
H51A C51 H51C 109.5 . . ?
H51B C51 H51C 109.5 . . ?
C48 C52 H52A 109.5 . . ?
C48 C52 H52B 109.5 . . ?
C48 C52 H52C 109.5 . . ?
H52A C52 H52B 109.5 . . ?
H52A C52 H52C 109.5 . . ?
H52B C52 H52C 109.5 . . ?
Cl1 C53 Cl2 113.5(2) . . ?
Cl1 C53 H53A 108.9 . . ?
Cl1 C53 H53B 108.9 . . ?
Cl2 C53 H53A 108.9 . . ?
Cl2 C53 H53B 108.9 . . ?
H53A C53 H53B 107.7 . . ?
Cl7 C56 Cl7 111.6(2) . 2_656 ?
Cl7 C56 H56A 109.3 . . ?
Cl7 C56 H56A 109.3 2_656 . ?
Cl7 C56 H56B 109.3 . . ?
Cl7 C56 H56B 109.3 2_656 . ?
H56A C56 H56B 108.0 . . ?
Cl5 C55 Cl6 110.5(5) . . ?
Cl5 C55 H55A 109.6 . . ?
Cl5 C55 H55B 109.6 . . ?
Cl6 C55 H55A 109.6 . . ?
Cl6 C55 H55B 109.6 . . ?
H55A C55 H55B 108.1 . . ?
C54 Cl4 Cl4 96.5(6) . 2_656 ?
Cl3 C54 H54A 109.5 . . ?
Cl3 C54 H54B 109.5 . . ?
Cl4 C54 Cl3 110.5(8) . . ?
Cl4 C54 H54A 109.5 . . ?
Cl4 C54 H54B 109.5 . . ?
H54A C54 H54B 108.1 . . ?

loop_
_geom_bond_atom_site_label_1
_geom_bond_atom_site_label_2
_geom_bond_distance
_geom_bond_site_symmetry_2
_geom_bond_publ_flag
Pd1 Pd2 2.9530(3) . ?
Pd1 O2 1.9981(17) . ?
Pd1 O4 2.0502(16) . ?
Pd1 N1 1.995(2) . ?
Pd1 N3 2.0080(19) . ?
Pd2 O2 2.0545(16) . ?
Pd2 O4 2.0037(16) . ?
Pd2 N5 1.995(2) . ?
Pd2 N6 2.0066(19) . ?
O1 C8 1.233(3) . ?
O2 C11 1.426(3) . ?
O3 C21 1.234(3) . ?
O4 C24 1.432(3) . ?
N1 N2 1.371(3) . ?
N1 C7 1.317(3) . ?
N2 C5 1.374(3) . ?
N2 C8 1.446(3) . ?
N3 C8 1.330(3) . ?
N3 C9 1.494(3) . ?
N4 N5 1.368(3) . ?
N4 C19 1.376(3) . ?
N4 C21 1.449(3) . ?
N5 C20 1.318(3) . ?
N6 C21 1.329(3) . ?
N6 C22 1.494(3) . ?
C1 H1 0.9500 . ?
C1 C2 1.371(4) . ?
C1 C6 1.408(4) . ?
C2 H2 0.9500 . ?
C2 C3 1.409(4) . ?
C3 H3 0.9500 . ?
C3 C4 1.376(4) . ?
C4 H4 0.9500 . ?
C4 C5 1.406(4) . ?
C5 C6 1.407(4) . ?
C6 C7 1.418(4) . ?
C7 H7 0.9500 . ?
C9 C10 1.540(3) . ?
C9 C12 1.539(3) . ?
C9 C13 1.547(3) . ?
C10 H10A 0.9900 . ?
C10 H10B 0.9900 . ?
C10 C11 1.525(3) . ?
C11 H11A 0.9900 . ?
C11 H11B 0.9900 . ?
C12 H12A 0.9800 . ?
C12 H12B 0.9800 . ?
C12 H12C 0.9800 . ?
C13 H13A 0.9800 . ?
C13 H13B 0.9800 . ?
C13 H13C 0.9800 . ?
C14 H14 0.9500 . ?
C14 C15 1.376(4) . ?
C14 C19 1.405(4) . ?
C15 H15 0.9500 . ?
C15 C16 1.406(4) . ?
C16 H16 0.9500 . ?
C16 C17 1.376(4) . ?
C17 H17 0.9500 . ?
C17 C18 1.405(4) . ?
C18 C19 1.407(3) . ?
C18 C20 1.422(3) . ?
C20 H20 0.9500 . ?
C22 C23 1.541(3) . ?
C22 C25 1.531(3) . ?
C22 C26 1.538(3) . ?
C23 H23A 0.9900 . ?
C23 H23B 0.9900 . ?
C23 C24 1.519(3) . ?
C24 H24A 0.9900 . ?
C24 H24B 0.9900 . ?
C25 H25A 0.9800 . ?
C25 H25B 0.9800 . ?
C25 H25C 0.9800 . ?
C26 H26A 0.9800 . ?
C26 H26B 0.9800 . ?
C26 H26C 0.9800 . ?
Pd3 Pd4 3.0347(3) . ?
Pd3 O6 1.9971(15) . ?
Pd3 O8 2.0495(15) . ?
Pd3 N8 1.9998(19) . ?
Pd3 N9 2.0082(18) . ?
Pd4 O6 2.0522(15) . ?
Pd4 O8 2.0020(16) . ?
Pd4 N11 1.9983(19) . ?
Pd4 N12 2.0106(18) . ?
O5 C34 1.229(3) . ?
O6 C37 1.424(3) . ?
O7 C47 1.233(3) . ?
O8 C50 1.419(3) . ?
N7 N8 1.372(2) . ?
N7 C32 1.378(3) . ?
N7 C34 1.448(3) . ?
N8 C33 1.315(3) . ?
N9 C34 1.328(3) . ?
N9 C35 1.496(3) . ?
N10 N11 1.371(2) . ?
N10 C45 1.378(3) . ?
N10 C47 1.436(3) . ?
N11 C46 1.315(3) . ?
N12 C47 1.333(3) . ?
N12 C48 1.494(3) . ?
C27 H27 0.9500 . ?
C27 C28 1.378(3) . ?
C27 C32 1.403(3) . ?
C28 H28 0.9500 . ?
C28 C29 1.414(4) . ?
C29 H29 0.9500 . ?
C29 C30 1.376(4) . ?
C30 H30 0.9500 . ?
C30 C31 1.410(3) . ?
C31 C32 1.411(3) . ?
C31 C33 1.424(3) . ?
C33 H33 0.9500 . ?
C35 C36 1.541(3) . ?
C35 C38 1.539(3) . ?
C35 C39 1.537(3) . ?
C36 H36A 0.9900 . ?
C36 H36B 0.9900 . ?
C36 C37 1.523(3) . ?
C37 H37A 0.9900 . ?
C37 H37B 0.9900 . ?
C38 H38A 0.9800 . ?
C38 H38B 0.9800 . ?
C38 H38C 0.9800 . ?
C39 H39A 0.9800 . ?
C39 H39B 0.9800 . ?
C39 H39C 0.9800 . ?
C40 H40 0.9500 . ?
C40 C41 1.381(3) . ?
C40 C45 1.406(3) . ?
C41 H41 0.9500 . ?
C41 C42 1.410(4) . ?
C42 H42 0.9500 . ?
C42 C43 1.379(4) . ?
C43 H43 0.9500 . ?
C43 C44 1.405(3) . ?
C44 C45 1.405(3) . ?
C44 C46 1.423(3) . ?
C46 H46 0.9500 . ?
C48 C49 1.544(3) . ?
C48 C51 1.526(4) . ?
C48 C52 1.541(3) . ?
C49 H49A 0.9900 . ?
C49 H49B 0.9900 . ?
C49 C50 1.518(3) . ?
C50 H50A 0.9900 . ?
C50 H50B 0.9900 . ?
C51 H51A 0.9800 . ?
C51 H51B 0.9800 . ?
C51 H51C 0.9800 . ?
C52 H52A 0.9800 . ?
C52 H52B 0.9800 . ?
C52 H52C 0.9800 . ?
Cl1 C53 1.758(4) . ?
Cl2 C53 1.770(4) . ?
C53 H53A 0.9900 . ?
C53 H53B 0.9900 . ?
Cl7 C56 1.760(3) . ?
C56 H56A 0.9900 . ?
C56 H56B 0.9900 . ?
Cl5 C55 1.734(10) . ?
Cl6 C55 1.751(9) . ?
C55 H55A 0.9900 . ?
C55 H55B 0.9900 . ?
Cl3 C54 1.904(14) . ?
Cl4 Cl4 2.277(6) 2_656 ?
Cl4 C54 1.596(10) . ?
C54 H54A 0.9900 . ?
C54 H54B 0.9900 . ?
